data_1535831
loop_
_publ_author_name
'Donnay, G.'
'Donnay, J.D.H.'

_publ_section_title
;
 The crystallography of bastnaesite, parisite, roentgenite, and synchisite
;
_journal_name_full 'American Mineralogist'
_journal_page_first 932
_journal_page_last 963
_journal_volume 38
_journal_year 1953
_chemical_formula_sum 'C Ca2 Ce3 F3'
_chemical_name_systematic '(Ce F (C O3))3 (Ca C O3)2'
_space_group_IT_number 146
_symmetry_space_group_name_Hall 'R 3'
_symmetry_space_group_name_H-M 'R 3 :H'
_cell_angle_alpha 90
_cell_angle_beta 90
_cell_angle_gamma 120
_cell_formula_units_Z 9
_cell_length_a 7.131
_cell_length_b 7.131
_cell_length_c 69.39999
_cell_volume 3056.264
_citation_journal_id_ASTM AMMIAY
_cod_data_source_file Donnay_AMMIAY_1953_1970.cif
_cod_data_source_block C1Ca2Ce3F3
_cod_original_formula_sum 'C1 Ca2 Ce3 F3'
_cod_database_code 1535831

loop_
_symmetry_equiv_pos_as_xyz
x,y,z
-y,x-y,z
-x+y,-x,z
x+2/3,y+1/3,z+1/3
-y+2/3,x-y+1/3,z+1/3
-x+y+2/3,-x+1/3,z+1/3
x+1/3,y+2/3,z+2/3
-y+1/3,x-y+2/3,z+2/3
-x+y+1/3,-x+2/3,z+2/3

loop_
_atom_site_label
_atom_site_type_symbol
_atom_site_fract_x
_atom_site_fract_y
_atom_site_fract_z
_atom_site_occupancy
_atom_site_U_iso_or_equiv
F6 F-1 0 0 0.798 1 0.0
F8 F-1 0 0 0.596 1 0.0
Ce2 Ce+3 0.333 0 0.131 1 0.0
F9 F-1 0 0 0.93 1 0.0
F3 F-1 0 0 0.667 1 0.0
F7 F-1 0 0 0.263 1 0.0
C1 C+4 0.245 0.333 0.298 1 0.0
F5 F-1 0 0 0.464 1 0.0
Ce3 Ce+3 0.333 0 0.263 1 0.0
Ca2 Ca+2 0.333 0 0.197 1 0.0
Ca1 Ca+2 0.333 0 0.066 1 0.0
F2 F-1 0 0 0.333 1 0.0
Ce1 Ce+3 0.333 0 0 1 0.0
F1 F-1 0 0 0 1 0.0
F4 F-1 0 0 0.131 1 0.0
